data_7113560
loop_
_publ_author_name
'Li, Shu-an'
'Li, Dong-feng'
'Yang, De-xi'
'Li, Yi-zhi'
'Huang, Jin'
'Yu, Kai-bei'
'Tang, Wen-xia'

_publ_section_title
;
 A novel imidazolate-bridged heterodinuclear Cu(II)Zn(II) complex derived
 from a unique macrocyclic ligand with two hydroxyethyl pendants
;
_journal_coden_ASTM CHCOFS
_journal_issue 7
_journal_name_full
;
 Chemical Communications (Cambridge, United Kingdom)
;
_journal_page_first 880
_journal_page_last 881
_journal_paper_doi 10.1039/b300013c
_journal_year 2003
_chemical_formula_moiety 'C28 H46 Cu2 N6 O2, C3 H3 N2, 3(Cl O4), 0.5(H2 O)'
_chemical_formula_sum 'C31 H50 Cl3 Cu2 N8 O14.5'
_chemical_formula_weight 1000.22
_space_group_IT_number 61
_symmetry_cell_setting orthorhombic
_symmetry_space_group_name_Hall '-P 2ac 2ab'
_symmetry_space_group_name_H-M 'P b c a'
_atom_sites_solution_hydrogens geom
_atom_sites_solution_primary direct
_atom_sites_solution_secondary difmap
_audit_creation_method SHELXL-97
_cell_angle_alpha 90.00
_cell_angle_beta 90.00
_cell_angle_gamma 90.00
_cell_formula_units_Z 8
_cell_length_a 18.709(4)
_cell_length_b 19.238(4)
_cell_length_c 23.100(5)
_cell_measurement_reflns_used 28
_cell_measurement_temperature 297(2)
_cell_measurement_theta_max 10.55
_cell_measurement_theta_min 3.05
_cell_volume 8314(3)
_computing_cell_refinement 'Siemens XSCANS'
_computing_data_collection 'Siemens XSCANS'
_computing_data_reduction 'Siemens SHELXTL'
_computing_molecular_graphics 'Siemens SHELXTL'
_computing_publication_material 'Siemens SHELXTL'
_computing_structure_refinement 'SHELXL-97 (Sheldrick, 1997)'
_computing_structure_solution 'SHELXS-97 (Sheldrick, 1990)'
_diffrn_ambient_temperature 297(2)
_diffrn_measured_fraction_theta_full 0.997
_diffrn_measured_fraction_theta_max 0.997
_diffrn_measurement_device_type 'Siemens P4'
_diffrn_measurement_method '\w scans'
_diffrn_radiation_monochromator graphite
_diffrn_radiation_source 'normal-focus sealed tube'
_diffrn_radiation_type MoK\a
_diffrn_radiation_wavelength 0.71073
_diffrn_reflns_av_R_equivalents 0.0216
_diffrn_reflns_av_sigmaI/netI 0.1932
_diffrn_reflns_limit_h_max 22
_diffrn_reflns_limit_h_min 0
_diffrn_reflns_limit_k_max 22
_diffrn_reflns_limit_k_min 0
_diffrn_reflns_limit_l_max 27
_diffrn_reflns_limit_l_min -1
_diffrn_reflns_number 8474
_diffrn_reflns_theta_full 25.00
_diffrn_reflns_theta_max 25.00
_diffrn_reflns_theta_min 2.29
_diffrn_standards_decay_% 2.72
_diffrn_standards_interval_count 97
_diffrn_standards_number 3
_exptl_absorpt_coefficient_mu 1.290
_exptl_absorpt_correction_T_max 0.7236
_exptl_absorpt_correction_T_min 0.6845
_exptl_absorpt_correction_type empirical
_exptl_crystal_colour block
_exptl_crystal_density_diffrn 1.597
_exptl_crystal_density_method 'not measured'
_exptl_crystal_description dark-blue
_exptl_crystal_F_000 4108
_exptl_crystal_size_max 0.32
_exptl_crystal_size_mid 0.30
_exptl_crystal_size_min 0.28
_refine_diff_density_max 0.775
_refine_diff_density_min -0.610
_refine_diff_density_rms 0.098
_refine_ls_extinction_coef 0.00024(8)
_refine_ls_extinction_expression Fc^*^=kFc[1+0.001xFc^2^\l^3^/sin(2\q)]^-1/4^
_refine_ls_extinction_method SHELXL
_refine_ls_goodness_of_fit_ref 0.797
_refine_ls_hydrogen_treatment constr
_refine_ls_matrix_type full
_refine_ls_number_parameters 534
_refine_ls_number_reflns 7303
_refine_ls_number_restraints 20
_refine_ls_restrained_S_all 0.800
_refine_ls_R_factor_all 0.2001
_refine_ls_R_factor_gt 0.0735
_refine_ls_shift/su_max 0.000
_refine_ls_shift/su_mean 0.000
_refine_ls_structure_factor_coef Fsqd
_refine_ls_weighting_details 'calc w=1/[\s^2^(Fo^2^)+(0.0996P)^2^+0.0000P] where P=(Fo^2^+2Fc^2^)/3'
_refine_ls_weighting_scheme calc
_refine_ls_wR_factor_gt 0.1679
_refine_ls_wR_factor_ref 0.2115
_reflns_number_gt 2476
_reflns_number_total 7303
_reflns_threshold_expression >2sigma(I)
_cod_duplicate_entry 7104051
_cod_data_source_file b300013c.txt
_cod_data_source_block '[(CuimCu)L](ClO4)3.1/2H2O'
_cod_depositor_comments
;
The following automatic conversions were performed:

'_symmetry_cell_setting' value 'Orthorhombic' changed to
'orthorhombic' according to
/usr/data/users/saulius/automatic-downloads/retrospective/RSC/lib/dictionaries/cif_core.dic
dictionary named 'cif_core.dic' version 2.4.2 from 2011-04-26.

Automatic conversion script
Id: cif_fix_values 2281 2013-09-26 08:29:07Z andrius 

The following automatic conversions were performed:

'_refine_ls_hydrogen_treatment' value 'constra' was replaced with the
value 'constr' as specified in the replacement file
'src/cod-tools/trunk/data/replacement-values/replacement_values.lst'.

Automatic conversion script
Id: cif_fix_values 5376 2017-05-30 11:51:03Z andrius 
;
_cod_original_sg_symbol_H-M Pbca
_cod_database_code 7113560

loop_
_symmetry_equiv_pos_as_xyz
'x, y, z'
'-x+1/2, -y, z+1/2'
'-x, y+1/2, -z+1/2'
'x+1/2, -y+1/2, -z'
'-x, -y, -z'
'x-1/2, y, -z-1/2'
'x, -y-1/2, z-1/2'
'-x-1/2, y-1/2, z'

loop_
_atom_site_label
_atom_site_type_symbol
_atom_site_fract_x
_atom_site_fract_y
_atom_site_fract_z
_atom_site_U_iso_or_equiv
_atom_site_adp_type
_atom_site_occupancy
_atom_site_symmetry_multiplicity
_atom_site_calc_flag
_atom_site_refinement_flags
_atom_site_disorder_assembly
_atom_site_disorder_group
Cu1 Cu 0.93862(6) 0.53063(6) 0.21086(5) 0.0474(3) Uani 1 1 d . . .
Cu2 Cu 0.79195(7) 0.68714(6) 0.02025(5) 0.0553(4) Uani 1 1 d . . .
O1 O 1.0385(4) 0.4980(5) 0.1687(4) 0.107(3) Uani 1 1 d . . .
H1 H 1.0463 0.4977 0.1290 0.129 Uiso 1 1 calc R . .
O2 O 0.7639(5) 0.7692(5) 0.0814(3) 0.110(3) Uani 1 1 d . . .
H2 H 0.7671 0.7652 0.1214 0.132 Uiso 1 1 calc R . .
N1 N 0.9924(4) 0.4927(4) 0.2817(4) 0.057(2) Uani 1 1 d . . .
N2 N 0.8612(4) 0.4554(4) 0.2331(3) 0.053(2) Uani 1 1 d . . .
H2N H 0.8527 0.4294 0.2010 0.064 Uiso 1 1 calc R . .
N3 N 0.9604(6) 0.6282(4) 0.2484(4) 0.094(4) Uani 1 1 d . . .
H3N H 0.9224 0.6571 0.2432 0.112 Uiso 1 1 calc R . .
N4 N 0.8977(4) 0.5591(4) 0.1362(3) 0.045(2) Uani 1 1 d . . .
N5 N 0.8444(4) 0.6171(4) 0.0654(3) 0.051(2) Uani 1 1 d . . .
N6 N 0.7410(5) 0.7544(5) -0.0348(4) 0.066(2) Uani 1 1 d . . .
N7 N 0.6941(5) 0.6340(5) 0.0142(4) 0.076(3) Uani 1 1 d . . .
H7N H 0.7051 0.5896 0.0039 0.091 Uiso 1 1 calc R . .
N8 N 0.8826(5) 0.7203(5) -0.0239(4) 0.073(3) Uani 1 1 d . . .
H8N H 0.9109 0.6826 -0.0301 0.087 Uiso 1 1 calc R . .
C1 C 1.0540(7) 0.4503(8) 0.2640(6) 0.114(5) Uani 1 1 d . . .
H1A H 1.0382 0.4029 0.2572 0.136 Uiso 1 1 calc R . .
H1B H 1.0887 0.4494 0.2951 0.136 Uiso 1 1 calc R . .
C2 C 1.0887(5) 0.4776(6) 0.2104(6) 0.080(3) Uani 1 1 d . . .
H2A H 1.1184 0.5171 0.2204 0.096 Uiso 1 1 calc R . .
H2B H 1.1193 0.4419 0.1942 0.096 Uiso 1 1 calc R . .
C3 C 0.9432(6) 0.4486(7) 0.3146(5) 0.097(4) Uani 1 1 d . . .
H3A H 0.9161 0.4775 0.3412 0.116 Uiso 1 1 calc R . .
H3B H 0.9707 0.4158 0.3375 0.116 Uiso 1 1 calc R . .
C4 C 0.8924(5) 0.4093(5) 0.2767(4) 0.060(3) Uani 1 1 d . . .
H4A H 0.9176 0.3717 0.2576 0.072 Uiso 1 1 calc R . .
H4B H 0.8546 0.3893 0.3002 0.072 Uiso 1 1 calc R . .
C5 C 1.0185(8) 0.5513(6) 0.3175(5) 0.101(5) Uani 1 1 d . . .
H5A H 1.0666 0.5636 0.3058 0.121 Uiso 1 1 calc R . .
H5B H 1.0200 0.5372 0.3579 0.121 Uiso 1 1 calc R . .
C6 C 0.9701(7) 0.6136(6) 0.3110(5) 0.085(4) Uani 1 1 d . . .
H6A H 0.9242 0.6042 0.3289 0.102 Uiso 1 1 calc R . .
H6B H 0.9912 0.6536 0.3300 0.102 Uiso 1 1 calc R . .
C7 C 0.9033(6) 0.5221(5) 0.0852(4) 0.064(3) Uani 1 1 d . . .
H7 H 0.9260 0.4794 0.0810 0.077 Uiso 1 1 calc R . .
C8 C 0.8714(6) 0.5571(5) 0.0434(4) 0.060(3) Uani 1 1 d . . .
H8 H 0.8679 0.5429 0.0050 0.072 Uiso 1 1 calc R . .
C9 C 0.8628(5) 0.6151(5) 0.1211(4) 0.047(2) Uani 1 1 d . . .
H9 H 0.8517 0.6505 0.1470 0.056 Uiso 1 1 calc R . .
C10 C 0.7002(8) 0.8048(7) -0.0010(5) 0.100(4) Uani 1 1 d . . .
H10A H 0.6554 0.7838 0.0110 0.120 Uiso 1 1 calc R . .
H10B H 0.6892 0.8446 -0.0251 0.120 Uiso 1 1 calc R . .
C11 C 0.7405(8) 0.8289(7) 0.0519(6) 0.105(5) Uani 1 1 d . . .
H11A H 0.7811 0.8572 0.0406 0.126 Uiso 1 1 calc R . .
H11B H 0.7096 0.8564 0.0767 0.126 Uiso 1 1 calc R . .
C12 C 0.6928(7) 0.7092(7) -0.0714(6) 0.101(4) Uani 1 1 d . . .
H12A H 0.6609 0.7383 -0.0940 0.121 Uiso 1 1 calc R . .
H12B H 0.7214 0.6818 -0.0979 0.121 Uiso 1 1 calc R . .
C13 C 0.6506(7) 0.6627(7) -0.0340(5) 0.093(4) Uani 1 1 d . . .
H13A H 0.6318 0.6247 -0.0571 0.111 Uiso 1 1 calc R . .
H13B H 0.6104 0.6882 -0.0182 0.111 Uiso 1 1 calc R . .
C14 C 0.7937(7) 0.7878(6) -0.0730(5) 0.089(4) Uani 1 1 d . . .
H14A H 0.7718 0.7973 -0.1102 0.107 Uiso 1 1 calc R . .
H14B H 0.8082 0.8319 -0.0563 0.107 Uiso 1 1 calc R . .
C15 C 0.8557(6) 0.7448(7) -0.0813(4) 0.080(4) Uani 1 1 d . . .
H15A H 0.8927 0.7710 -0.1010 0.096 Uiso 1 1 calc R . .
H15B H 0.8434 0.7051 -0.1053 0.096 Uiso 1 1 calc R . .
C16 C 0.7920(5) 0.4824(5) 0.2532(4) 0.060(3) Uani 1 1 d . . .
H16A H 0.8000 0.5137 0.2855 0.072 Uiso 1 1 calc R . .
H16B H 0.7631 0.4440 0.2671 0.072 Uiso 1 1 calc R . .
C17 C 0.7517(5) 0.5203(5) 0.2066(5) 0.053(2) Uani 1 1 d . . .
C18 C 0.7311(5) 0.5892(6) 0.2141(5) 0.068(3) Uani 1 1 d . . .
H18 H 0.7397 0.6117 0.2490 0.082 Uiso 1 1 calc R . .
C19 C 0.6970(5) 0.6246(6) 0.1684(6) 0.070(3) Uani 1 1 d . . .
H19 H 0.6839 0.6710 0.1723 0.084 Uiso 1 1 calc R . .
C20 C 0.6835(6) 0.5883(8) 0.1171(5) 0.072(3) Uani 1 1 d . . .
C21 C 0.7016(6) 0.5200(7) 0.1128(5) 0.076(3) Uani 1 1 d . . .
H21 H 0.6902 0.4955 0.0793 0.091 Uiso 1 1 calc R . .
C22 C 0.7346(5) 0.4883(6) 0.1551(5) 0.064(3) Uani 1 1 d . . .
H22 H 0.7473 0.4419 0.1502 0.077 Uiso 1 1 calc R . .
C23 C 0.6484(6) 0.6284(7) 0.0685(5) 0.096(4) Uani 1 1 d . . .
H23A H 0.6373 0.6749 0.0821 0.115 Uiso 1 1 calc R . .
H23B H 0.6036 0.6059 0.0585 0.115 Uiso 1 1 calc R . .
C24 C 1.0343(7) 0.6641(7) 0.2200(6) 0.099(4) Uani 1 1 d . . .
H24A H 1.0541 0.6979 0.2466 0.119 Uiso 1 1 calc R . .
H24B H 1.0700 0.6285 0.2130 0.119 Uiso 1 1 calc R . .
C25 C 1.0138(6) 0.6990(7) 0.1637(6) 0.066(3) Uani 1 1 d . . .
C26 C 0.9742(7) 0.7558(8) 0.1611(6) 0.090(4) Uani 1 1 d . . .
H26 H 0.9629 0.7797 0.1949 0.108 Uiso 1 1 calc R . .
C27 C 0.9498(8) 0.7796(8) 0.1090(7) 0.107(5) Uani 1 1 d . . .
H27 H 0.9233 0.8205 0.1082 0.129 Uiso 1 1 calc R . .
C28 C 0.9621(7) 0.7471(9) 0.0595(6) 0.082(4) Uani 1 1 d . . .
C29 C 1.0047(7) 0.6930(8) 0.0579(6) 0.086(4) Uani 1 1 d . . .
H29 H 1.0178 0.6732 0.0228 0.103 Uiso 1 1 calc R . .
C30 C 1.0314(6) 0.6642(6) 0.1125(7) 0.087(4) Uani 1 1 d . . .
H30 H 1.0591 0.6241 0.1130 0.105 Uiso 1 1 calc R . .
C31 C 0.9275(7) 0.7758(7) 0.0054(5) 0.094(4) Uani 1 1 d . . .
H31A H 0.9642 0.7919 -0.0211 0.112 Uiso 1 1 calc R . .
H31B H 0.8975 0.8151 0.0154 0.112 Uiso 1 1 calc R . .
Cl1 Cl 0.5330(2) 0.82231(19) 0.12829(15) 0.0848(10) Uani 1 1 d . . .
Cl2 Cl 0.7889(2) 0.78177(17) 0.25247(15) 0.0906(10) Uani 1 1 d . . .
O3 O 0.5016(7) 0.7981(5) 0.1794(4) 0.146(4) Uani 1 1 d . . .
O4 O 0.4837(6) 0.8708(5) 0.0998(5) 0.133(4) Uani 1 1 d . . .
O5 O 0.5415(5) 0.7659(5) 0.0911(5) 0.142(4) Uani 1 1 d . . .
O6 O 0.5977(6) 0.8537(6) 0.1412(4) 0.142(4) Uani 1 1 d . . .
O7 O 0.8120(8) 0.8334(5) 0.2866(5) 0.199(7) Uani 1 1 d . . .
O8 O 0.8315(5) 0.7235(5) 0.2588(6) 0.165(5) Uani 1 1 d . . .
O9 O 0.7787(8) 0.8040(7) 0.1977(4) 0.199(4) Uani 1 1 d . . .
O10 O 0.7208(7) 0.7613(7) 0.2760(7) 0.207(6) Uani 1 1 d . . .
Cl3 Cl 0.7357(8) 0.4802(11) -0.0859(9) 0.171(4) Uani 0.50 1 d PD A 1
O11 O 0.7385(14) 0.5526(11) -0.096(2) 0.210(6) Uani 0.50 1 d PD A 1
O12 O 0.7418(16) 0.467(2) -0.0254(9) 0.189(10) Uani 0.50 1 d PD A 1
O13 O 0.6693(9) 0.4529(14) -0.1064(12) 0.225(10) Uiso 0.50 1 d PD A 1
O14 O 0.7925(11) 0.4461(15) -0.1158(12) 0.254 Uiso 0.50 1 d PD A 1
Cl3' Cl 0.7647(8) 0.4900(11) -0.0837(10) 0.171(4) Uani 0.50 1 d PD B 2
O11' O 0.7761(14) 0.5587(11) -0.1037(19) 0.210(6) Uani 0.50 1 d PD B 2
O12' O 0.7229(13) 0.491(2) -0.0322(11) 0.189(10) Uani 0.50 1 d PD B 2
O13' O 0.7285(13) 0.4506(15) -0.1271(11) 0.225(10) Uiso 0.50 1 d PD B 2
O14' O 0.8320(10) 0.4580(14) -0.0719(12) 0.254 Uiso 0.50 1 d PD B 2
O15 O 0.5597(13) 0.4738(8) -0.0127(8) 0.149(9) Uani 0.50 1 d P . .

loop_
_atom_site_aniso_label
_atom_site_aniso_U_11
_atom_site_aniso_U_22
_atom_site_aniso_U_33
_atom_site_aniso_U_23
_atom_site_aniso_U_13
_atom_site_aniso_U_12
Cu1 0.0433(6) 0.0533(7) 0.0455(6) 0.0056(6) -0.0066(6) -0.0039(6)
Cu2 0.0533(7) 0.0675(8) 0.0449(7) 0.0094(7) 0.0023(7) 0.0110(7)
O1 0.054(5) 0.187(9) 0.080(6) 0.049(6) 0.004(4) 0.025(5)
O2 0.151(9) 0.117(8) 0.061(5) -0.003(5) -0.006(5) 0.038(7)
N1 0.061(6) 0.058(5) 0.053(5) 0.001(4) -0.002(5) -0.004(5)
N2 0.051(5) 0.052(5) 0.057(5) 0.001(4) -0.004(4) -0.010(4)
N3 0.147(10) 0.053(5) 0.081(7) -0.015(6) -0.055(7) 0.031(6)
N4 0.044(5) 0.053(5) 0.037(4) 0.007(4) 0.007(4) 0.002(4)
N5 0.061(5) 0.056(5) 0.036(5) 0.003(4) -0.004(4) 0.010(5)
N6 0.074(6) 0.076(6) 0.047(5) -0.004(5) -0.002(5) 0.019(6)
N7 0.070(6) 0.081(6) 0.075(7) 0.011(5) -0.019(6) 0.011(5)
N8 0.057(6) 0.103(7) 0.058(6) 0.020(6) 0.014(5) 0.012(6)
C1 0.078(9) 0.160(14) 0.102(11) 0.046(10) -0.008(8) 0.050(10)
C2 0.047(6) 0.090(9) 0.103(9) 0.017(9) 0.003(8) 0.009(6)
C3 0.083(9) 0.112(10) 0.095(9) 0.044(8) -0.036(8) -0.027(8)
C4 0.049(6) 0.061(7) 0.070(7) 0.000(6) -0.012(6) -0.002(6)
C5 0.143(12) 0.076(9) 0.085(9) 0.002(7) -0.060(9) -0.009(9)
C6 0.144(12) 0.047(7) 0.063(8) -0.012(6) -0.009(8) -0.014(8)
C7 0.080(8) 0.060(7) 0.052(7) -0.001(6) 0.002(6) 0.021(6)
C8 0.078(8) 0.062(7) 0.041(6) -0.004(6) -0.004(6) 0.018(6)
C9 0.046(6) 0.045(6) 0.049(6) 0.004(5) 0.008(5) -0.002(5)
C10 0.114(11) 0.113(11) 0.072(8) 0.015(8) 0.007(8) 0.044(10)
C11 0.143(13) 0.084(10) 0.087(10) -0.015(9) 0.014(10) 0.019(10)
C12 0.103(11) 0.120(12) 0.078(9) 0.014(9) -0.029(9) 0.022(9)
C13 0.082(9) 0.106(10) 0.091(10) 0.017(8) -0.032(8) 0.001(8)
C14 0.080(9) 0.095(10) 0.093(9) 0.051(8) 0.014(8) 0.011(8)
C15 0.089(9) 0.111(10) 0.040(6) 0.016(7) 0.020(6) 0.008(8)
C16 0.051(6) 0.069(7) 0.061(6) 0.007(6) 0.012(6) 0.001(6)
C17 0.037(5) 0.062(8) 0.061(7) 0.002(7) 0.005(6) -0.007(5)
C18 0.058(7) 0.085(9) 0.063(7) -0.004(7) 0.021(6) -0.020(6)
C19 0.038(7) 0.069(8) 0.104(10) 0.023(8) 0.025(7) 0.011(6)
C20 0.048(7) 0.114(11) 0.054(7) 0.024(8) 0.007(6) -0.002(8)
C21 0.068(8) 0.088(10) 0.071(8) 0.009(8) 0.014(7) 0.003(8)
C22 0.052(7) 0.068(8) 0.071(8) 0.007(7) 0.001(6) 0.001(6)
C23 0.066(8) 0.130(12) 0.090(9) 0.013(9) 0.006(8) 0.024(8)
C24 0.088(9) 0.096(10) 0.112(11) 0.016(9) -0.026(9) -0.038(8)
C25 0.056(8) 0.065(8) 0.079(9) 0.021(8) -0.007(7) -0.024(7)
C26 0.095(11) 0.085(10) 0.090(11) -0.012(9) 0.005(9) -0.039(9)
C27 0.118(12) 0.098(11) 0.105(11) 0.036(10) -0.035(11) -0.063(10)
C28 0.067(9) 0.113(12) 0.067(9) 0.015(9) -0.001(7) -0.052(9)
C29 0.058(8) 0.116(12) 0.084(10) 0.036(9) -0.002(7) -0.007(8)
C30 0.038(7) 0.062(8) 0.161(14) -0.001(9) 0.019(9) -0.018(6)
C31 0.083(9) 0.127(11) 0.071(8) 0.046(8) 0.006(7) -0.013(9)
Cl1 0.102(3) 0.072(2) 0.081(2) -0.011(2) -0.001(2) -0.013(2)
Cl2 0.124(3) 0.072(2) 0.076(2) -0.0157(19) -0.014(2) 0.023(2)
O3 0.211(12) 0.149(9) 0.079(6) 0.021(6) 0.011(8) -0.057(8)
O4 0.140(8) 0.086(7) 0.172(10) 0.010(7) -0.022(8) 0.001(7)
O5 0.131(9) 0.123(8) 0.172(10) -0.083(8) 0.008(7) 0.004(7)
O6 0.138(9) 0.179(10) 0.110(8) -0.025(7) -0.020(7) -0.054(8)
O7 0.350(19) 0.087(7) 0.160(10) -0.051(7) -0.117(12) 0.031(10)
O8 0.114(8) 0.083(7) 0.298(15) -0.012(9) 0.007(10) 0.030(6)
O9 0.319 0.215(13) 0.064(6) 0.026(8) -0.018(9) 0.023(12)
O10 0.138(10) 0.225(14) 0.258(16) -0.014(12) 0.075(11) 0.027(10)
Cl3 0.277(12) 0.140(7) 0.095(4) -0.024(4) -0.048(9) -0.016(9)
O11 0.318 0.069(8) 0.244(18) 0.044(10) 0.13(3) 0.004(15)
O12 0.325 0.18(3) 0.059(7) 0.010(12) 0.006(11) 0.023(19)
Cl3' 0.277(12) 0.140(7) 0.095(4) -0.024(4) -0.048(9) -0.016(9)
O11' 0.318 0.069(8) 0.244(18) 0.044(10) 0.13(3) 0.004(15)
O12' 0.325 0.18(3) 0.059(7) 0.010(12) 0.006(11) 0.023(19)
O15 0.26(3) 0.051(10) 0.138(16) 0.021(11) -0.064(18) -0.036(13)

loop_
_atom_type_symbol
_atom_type_description
_atom_type_scat_dispersion_real
_atom_type_scat_dispersion_imag
_atom_type_scat_source
C C 0.0033 0.0016 'International Tables Vol C Tables 4.2.6.8 and 6.1.1.4'
H H 0.0000 0.0000 'International Tables Vol C Tables 4.2.6.8 and 6.1.1.4'
N N 0.0061 0.0033 'International Tables Vol C Tables 4.2.6.8 and 6.1.1.4'
O O 0.0106 0.0060 'International Tables Vol C Tables 4.2.6.8 and 6.1.1.4'
Cl Cl 0.1484 0.1585 'International Tables Vol C Tables 4.2.6.8 and 6.1.1.4'
Cu Cu 0.3201 1.2651 'International Tables Vol C Tables 4.2.6.8 and 6.1.1.4'

loop_
_geom_angle_atom_site_label_1
_geom_angle_atom_site_label_2
_geom_angle_atom_site_label_3
_geom_angle
_geom_angle_publ_flag
N4 Cu1 N1 171.4(3) yes
N4 Cu1 N3 100.9(3) yes
N1 Cu1 N3 83.9(3) yes
N4 Cu1 N2 97.9(3) yes
N1 Cu1 N2 84.2(3) yes
N3 Cu1 N2 130.0(4) yes
N4 Cu1 O1 91.3(3) yes
N1 Cu1 O1 80.5(3) yes
N3 Cu1 O1 105.8(4) yes
N2 Cu1 O1 119.7(3) yes
N5 Cu2 N6 173.7(3) yes
N5 Cu2 N8 93.7(3) yes
N6 Cu2 N8 83.2(4) yes
N5 Cu2 N7 97.9(3) yes
N6 Cu2 N7 82.0(3) yes
N8 Cu2 N7 145.8(4) yes
N5 Cu2 O2 105.8(3) yes
N6 Cu2 O2 80.4(3) yes
N8 Cu2 O2 106.9(4) yes
N7 Cu2 O2 100.7(4) yes
C2 O1 Cu1 110.2(6) ?
C11 O2 Cu2 110.7(7) ?
C3 N1 C1 108.4(9) ?
C3 N1 C5 110.9(10) ?
C1 N1 C5 108.7(10) ?
C3 N1 Cu1 108.2(6) ?
C1 N1 Cu1 111.0(7) ?
C5 N1 Cu1 109.6(6) ?
C4 N2 C16 110.4(7) ?
C4 N2 Cu1 108.0(5) ?
C16 N2 Cu1 116.0(6) ?
C6 N3 C24 111.0(9) ?
C6 N3 Cu1 104.9(6) ?
C24 N3 Cu1 111.4(7) ?
C9 N4 C7 103.6(8) ?
C9 N4 Cu1 131.2(7) ?
C7 N4 Cu1 125.1(7) ?
C9 N5 C8 104.0(8) ?
C9 N5 Cu2 131.3(7) ?
C8 N5 Cu2 124.7(6) ?
C10 N6 C14 112.4(10) ?
C10 N6 C12 111.7(10) ?
C14 N6 C12 108.5(9) ?
C10 N6 Cu2 109.2(7) ?
C14 N6 Cu2 109.7(7) ?
C12 N6 Cu2 105.2(7) ?
C13 N7 C23 109.6(9) ?
C13 N7 Cu2 110.3(7) ?
C23 N7 Cu2 118.0(7) ?
C15 N8 C31 111.2(9) ?
C15 N8 Cu2 104.9(6) ?
C31 N8 Cu2 116.6(7) ?
N1 C1 C2 112.1(10) ?
O1 C2 C1 112.2(9) ?
N1 C3 C4 112.8(9) ?
N2 C4 C3 110.5(8) ?
N1 C5 C6 110.6(9) ?
N3 C6 C5 108.7(10) ?
C8 C7 N4 109.1(9) ?
C7 C8 N5 109.1(9) ?
N4 C9 N5 114.2(9) ?
N6 C10 C11 112.1(11) ?
O2 C11 C10 107.3(10) ?
C13 C12 N6 110.0(10) ?
C12 C13 N7 111.8(10) ?
C15 C14 N6 111.6(9) ?
C14 C15 N8 109.5(9) ?
N2 C16 C17 112.8(8) ?
C22 C17 C18 118.0(10) ?
C22 C17 C16 121.1(10) ?
C18 C17 C16 120.8(10) ?
C17 C18 C19 119.6(11) ?
C20 C19 C18 118.3(11) ?
C21 C20 C19 119.9(11) ?
C21 C20 C23 123.2(13) ?
C19 C20 C23 117.0(13) ?
C22 C21 C20 121.0(12) ?
C21 C22 C17 123.0(11) ?
C20 C23 N7 113.8(9) ?
C25 C24 N3 108.1(9) ?
C26 C25 C30 119.3(13) ?
C26 C25 C24 123.2(15) ?
C30 C25 C24 117.1(13) ?
C25 C26 C27 120.2(15) ?
C28 C27 C26 123.1(16) ?
C29 C28 C27 120.3(15) ?
C29 C28 C31 121.9(14) ?
C27 C28 C31 117.9(16) ?
C28 C29 C30 119.0(14) ?
C25 C30 C29 117.9(12) ?
C28 C31 N8 110.5(10) ?
O6 Cl1 O5 111.8(7) ?
O6 Cl1 O3 109.3(7) ?
O5 Cl1 O3 108.0(7) ?
O6 Cl1 O4 111.6(6) ?
O5 Cl1 O4 106.9(6) ?
O3 Cl1 O4 109.0(7) ?
O7 Cl2 O9 111.3(8) ?
O7 Cl2 O8 110.7(8) ?
O9 Cl2 O8 116.0(9) ?
O7 Cl2 O10 105.4(9) ?
O9 Cl2 O10 108.4(10) ?
O8 Cl2 O10 104.3(8) ?
O11 Cl3 O12 110.0(4) ?
O11 Cl3 O14 110.1(4) ?
O12 Cl3 O14 109.3(4) ?
O11 Cl3 O13 109.7(4) ?
O12 Cl3 O13 109.0(4) ?
O14 Cl3 O13 108.6(4) ?
O11' Cl3' O12' 110.2(4) ?
O11' Cl3' O13' 109.9(4) ?
O12' Cl3' O13' 109.4(4) ?
O11' Cl3' O14' 109.4(4) ?
O12' Cl3' O14' 109.1(4) ?
O13' Cl3' O14' 108.9(4) ?

loop_
_geom_bond_atom_site_label_1
_geom_bond_atom_site_label_2
_geom_bond_distance
_geom_bond_publ_flag
Cu1 N4 1.966(7) yes
Cu1 N1 2.055(8) yes
Cu1 N3 2.107(8) yes
Cu1 N2 2.111(7) yes
Cu1 O1 2.199(8) yes
Cu2 N5 1.967(7) yes
Cu2 N6 2.049(8) yes
Cu2 N8 2.079(8) yes
Cu2 N7 2.101(9) yes
Cu2 O2 2.182(8) yes
O1 C2 1.401(12) ?
O2 C11 1.404(13) ?
N1 C3 1.464(12) ?
N1 C1 1.470(13) ?
N1 C5 1.481(12) ?
N2 C4 1.462(11) ?
N2 C16 1.470(11) ?
N3 C6 1.485(13) ?
N3 C24 1.679(14) ?
N4 C9 1.307(10) ?
N4 C7 1.379(11) ?
N5 C9 1.331(11) ?
N5 C8 1.358(11) ?
N6 C10 1.460(13) ?
N6 C14 1.472(12) ?
N6 C12 1.511(14) ?
N7 C13 1.486(12) ?
N7 C23 1.521(13) ?
N8 C15 1.494(12) ?
N8 C31 1.518(14) ?
C1 C2 1.492(15) ?
C3 C4 1.498(13) ?
C5 C6 1.509(15) ?
C7 C8 1.319(12) ?
C10 C11 1.509(16) ?
C12 C13 1.472(15) ?
C14 C15 1.438(14) ?
C16 C17 1.504(13) ?
C17 C22 1.376(13) ?
C17 C18 1.391(13) ?
C18 C19 1.408(14) ?
C19 C20 1.400(15) ?
C20 C21 1.360(15) ?
C20 C23 1.513(15) ?
C21 C22 1.308(13) ?
C24 C25 1.513(15) ?
C25 C26 1.322(16) ?
C25 C30 1.399(16) ?
C26 C27 1.367(16) ?
C27 C28 1.323(17) ?
C28 C29 1.311(17) ?
C28 C31 1.512(16) ?
C29 C30 1.464(17) ?
Cl1 O6 1.386(10) ?
Cl1 O5 1.394(8) ?
Cl1 O3 1.398(9) ?
Cl1 O4 1.467(10) ?
Cl2 O7 1.340(10) ?
Cl2 O9 1.350(9) ?
Cl2 O8 1.383(9) ?
Cl2 O10 1.441(12) ?
Cl3 O11 1.414(5) ?
Cl3 O12 1.426(5) ?
Cl3 O14 1.426(5) ?
Cl3 O13 1.429(5) ?
Cl3' O11' 1.415(5) ?
Cl3' O12' 1.424(5) ?
Cl3' O13' 1.427(5) ?
Cl3' O14' 1.429(5) ?

loop_
_geom_torsion_atom_site_label_1
_geom_torsion_atom_site_label_2
_geom_torsion_atom_site_label_3
_geom_torsion_atom_site_label_4
_geom_torsion
N4 Cu1 O1 C2 175.1(8)
N1 Cu1 O1 C2 -7.4(7)
N3 Cu1 O1 C2 73.5(8)
N2 Cu1 O1 C2 -85.0(8)
N5 Cu2 O2 C11 166.8(9)
N6 Cu2 O2 C11 -11.9(9)
N8 Cu2 O2 C11 67.9(9)
N7 Cu2 O2 C11 -91.8(9)
N4 Cu1 N1 C3 -117(2)
N3 Cu1 N1 C3 118.9(8)
N2 Cu1 N1 C3 -12.5(7)
O1 Cu1 N1 C3 -133.9(8)
N4 Cu1 N1 C1 2(3)
N3 Cu1 N1 C1 -122.3(9)
N2 Cu1 N1 C1 106.4(8)
O1 Cu1 N1 C1 -15.1(8)
N4 Cu1 N1 C5 122(2)
N3 Cu1 N1 C5 -2.2(8)
N2 Cu1 N1 C5 -133.5(8)
O1 Cu1 N1 C5 105.0(8)
N4 Cu1 N2 C4 160.1(6)
N1 Cu1 N2 C4 -11.5(6)
N3 Cu1 N2 C4 -88.5(7)
O1 Cu1 N2 C4 64.1(6)
N4 Cu1 N2 C16 -75.4(7)
N1 Cu1 N2 C16 113.1(7)
N3 Cu1 N2 C16 36.0(8)
O1 Cu1 N2 C16 -171.4(6)
N4 Cu1 N3 C6 162.9(8)
N1 Cu1 N3 C6 -24.3(8)
N2 Cu1 N3 C6 52.8(9)
O1 Cu1 N3 C6 -102.6(8)
N4 Cu1 N3 C24 -77.0(7)
N1 Cu1 N3 C24 95.8(7)
N2 Cu1 N3 C24 172.9(6)
O1 Cu1 N3 C24 17.5(7)
N1 Cu1 N4 C9 -151.2(19)
N3 Cu1 N4 C9 -28.2(9)
N2 Cu1 N4 C9 105.3(8)
O1 Cu1 N4 C9 -134.5(8)
N1 Cu1 N4 C7 26(3)
N3 Cu1 N4 C7 148.9(8)
N2 Cu1 N4 C7 -77.7(8)
O1 Cu1 N4 C7 42.5(8)
N6 Cu2 N5 C9 168(3)
N8 Cu2 N5 C9 107.9(9)
N7 Cu2 N5 C9 -104.4(9)
O2 Cu2 N5 C9 -0.9(9)
N6 Cu2 N5 C8 -12(4)
N8 Cu2 N5 C8 -71.4(8)
N7 Cu2 N5 C8 76.3(8)
O2 Cu2 N5 C8 179.9(8)
N5 Cu2 N6 C10 176(3)
N8 Cu2 N6 C10 -124.0(9)
N7 Cu2 N6 C10 86.9(8)
O2 Cu2 N6 C10 -15.5(8)
N5 Cu2 N6 C14 -61(4)
N8 Cu2 N6 C14 -0.4(8)
N7 Cu2 N6 C14 -149.6(8)
O2 Cu2 N6 C14 108.1(8)
N5 Cu2 N6 C12 56(3)
N8 Cu2 N6 C12 116.0(8)
N7 Cu2 N6 C12 -33.1(7)
O2 Cu2 N6 C12 -135.5(8)
N5 Cu2 N7 C13 -160.9(8)
N6 Cu2 N7 C13 12.7(8)
N8 Cu2 N7 C13 -52.4(10)
O2 Cu2 N7 C13 91.3(8)
N5 Cu2 N7 C23 72.1(8)
N6 Cu2 N7 C23 -114.3(8)
N8 Cu2 N7 C23 -179.4(7)
O2 Cu2 N7 C23 -35.7(8)
N5 Cu2 N8 C15 150.3(7)
N6 Cu2 N8 C15 -24.2(7)
N7 Cu2 N8 C15 40.6(10)
O2 Cu2 N8 C15 -101.9(7)
N5 Cu2 N8 C31 -86.1(7)
N6 Cu2 N8 C31 99.4(8)
N7 Cu2 N8 C31 164.1(7)
O2 Cu2 N8 C31 21.6(8)
C3 N1 C1 C2 153.8(10)
C5 N1 C1 C2 -85.5(12)
Cu1 N1 C1 C2 35.1(13)
Cu1 O1 C2 C1 28.2(13)
N1 C1 C2 O1 -42.7(16)
C1 N1 C3 C4 -85.5(11)
C5 N1 C3 C4 155.2(10)
Cu1 N1 C3 C4 35.0(11)
C16 N2 C4 C3 -94.8(10)
Cu1 N2 C4 C3 33.0(10)
N1 C3 C4 N2 -46.7(13)
C3 N1 C5 C6 -90.6(12)
C1 N1 C5 C6 150.3(11)
Cu1 N1 C5 C6 28.8(12)
C24 N3 C6 C5 -74.1(11)
Cu1 N3 C6 C5 46.3(11)
N1 C5 C6 N3 -51.3(14)
C9 N4 C7 C8 -0.7(11)
Cu1 N4 C7 C8 -178.4(7)
N4 C7 C8 N5 0.1(12)
C9 N5 C8 C7 0.5(12)
Cu2 N5 C8 C7 179.9(7)
C7 N4 C9 N5 1.0(11)
Cu1 N4 C9 N5 178.5(6)
C8 N5 C9 N4 -1.0(11)
Cu2 N5 C9 N4 179.6(6)
C14 N6 C10 C11 -81.5(12)
C12 N6 C10 C11 156.4(11)
Cu2 N6 C10 C11 40.5(13)
Cu2 O2 C11 C10 35.1(13)
N6 C10 C11 O2 -50.9(14)
C10 N6 C12 C13 -68.7(12)
C14 N6 C12 C13 166.9(10)
Cu2 N6 C12 C13 49.7(11)
N6 C12 C13 N7 -40.9(14)
C23 N7 C13 C12 143.5(11)
Cu2 N7 C13 C12 11.9(13)
C10 N6 C14 C15 148.7(11)
C12 N6 C14 C15 -87.3(12)
Cu2 N6 C14 C15 27.0(12)
N6 C14 C15 N8 -49.7(14)
C31 N8 C15 C14 -80.9(12)
Cu2 N8 C15 C14 46.0(11)
C4 N2 C16 C17 -170.4(8)
Cu1 N2 C16 C17 66.3(9)
N2 C16 C17 C22 57.2(12)
N2 C16 C17 C18 -122.2(9)
C22 C17 C18 C19 -3.1(14)
C16 C17 C18 C19 176.3(8)
C17 C18 C19 C20 1.6(14)
C18 C19 C20 C21 1.6(15)
C18 C19 C20 C23 -178.6(9)
C19 C20 C21 C22 -3.2(17)
C23 C20 C21 C22 177.0(10)
C20 C21 C22 C17 1.7(17)
C18 C17 C22 C21 1.6(15)
C16 C17 C22 C21 -177.9(9)
C21 C20 C23 N7 -62.6(15)
C19 C20 C23 N7 117.6(11)
C13 N7 C23 C20 169.8(11)
Cu2 N7 C23 C20 -62.8(13)
C6 N3 C24 C25 -161.4(10)
Cu1 N3 C24 C25 82.2(10)
N3 C24 C25 C26 69.8(14)
N3 C24 C25 C30 -102.7(11)
C30 C25 C26 C27 1.0(17)
C24 C25 C26 C27 -171.3(11)
C25 C26 C27 C28 2(2)
C26 C27 C28 C29 -6(2)
C26 C27 C28 C31 175.5(11)
C27 C28 C29 C30 7.3(18)
C31 C28 C29 C30 -174.7(10)
C26 C25 C30 C29 0.1(15)
C24 C25 C30 C29 172.9(10)
C28 C29 C30 C25 -4.3(16)
C29 C28 C31 N8 58.3(14)
C27 C28 C31 N8 -123.5(12)
C15 N8 C31 C28 -172.6(10)
Cu2 N8 C31 C28 67.1(11)
